data_7151590
loop_
_publ_author_name
'Briggs, Caroline R. S.'
'Allen, Mark J.'
'O'Hagan, David'
'Tozer, David J.'
'Slawin, Alexandra M. Z.'
'Goeta, Andr\'es E'
'Howard, Judith A. K.'

_publ_section_title
;
 The observation of a large gauche preference when 2-fluoroethylamine
 and 2-fluoroethanol become protonated.
;
_journal_issue 5
_journal_name_full 'Organic &amp; biomolecular chemistry'
_journal_page_first 732
_journal_page_last 740
_journal_paper_doi 10.1039/b312188g
_journal_volume 2
_journal_year 2004
_chemical_formula_moiety 'C16 H19 Cl F N'
_chemical_formula_sum 'C16 H19 Cl F N'
_chemical_formula_weight 279.77
_chemical_melting_point ?
_space_group_IT_number 2
_symmetry_cell_setting triclinic
_symmetry_space_group_name_Hall '-P 1'
_symmetry_space_group_name_H-M 'P -1'
_atom_sites_solution_hydrogens geom
_atom_sites_solution_primary direct
_atom_sites_solution_secondary difmap
_audit_creation_method SHELXL-97
_cell_angle_alpha 110.74(13)
_cell_angle_beta 90.8(2)
_cell_angle_gamma 103.32(9)
_cell_formula_units_Z 2
_cell_length_a 6.821(7)
_cell_length_b 10.177(9)
_cell_length_c 12.07(2)
_cell_measurement_reflns_used 12
_cell_measurement_temperature 293(2)
_cell_measurement_theta_max 168
_cell_measurement_theta_min 12
_cell_volume 758.3(18)
_computing_cell_refinement 'Bruker SMART'
_computing_data_collection 'Bruker SMART'
_computing_data_reduction 'Bruker SHELXTL'
_computing_molecular_graphics 'Bruker SHELXTL'
_computing_publication_material 'Bruker SHELXTL'
_computing_structure_refinement 'SHELXL-97 (Sheldrick, 1997)'
_computing_structure_solution 'SHELXS-97 (Sheldrick, 1990)'
_diffrn_ambient_temperature 293(2)
_diffrn_detector_area_resol_mean 0.9
_diffrn_measured_fraction_theta_full 0.735
_diffrn_measured_fraction_theta_max 0.735
_diffrn_measurement_device_type 'CCD area detector'
_diffrn_measurement_method 'phi and omega scans'
_diffrn_radiation_monochromator graphite
_diffrn_radiation_source 'fine-focus sealed tube'
_diffrn_radiation_type MoK\a
_diffrn_radiation_wavelength 0.71073
_diffrn_reflns_av_R_equivalents 0.2652
_diffrn_reflns_av_sigmaI/netI 0.1257
_diffrn_reflns_limit_h_max 7
_diffrn_reflns_limit_h_min -7
_diffrn_reflns_limit_k_max 8
_diffrn_reflns_limit_k_min -8
_diffrn_reflns_limit_l_max 5
_diffrn_reflns_limit_l_min -13
_diffrn_reflns_number 1605
_diffrn_reflns_theta_full 23.25
_diffrn_reflns_theta_max 23.25
_diffrn_reflns_theta_min 1.81
_diffrn_standards_decay_% -
_diffrn_standards_interval_count -
_diffrn_standards_interval_time -
_diffrn_standards_number -
_exptl_absorpt_coefficient_mu 0.249
_exptl_absorpt_correction_T_max -
_exptl_absorpt_correction_T_min -
_exptl_absorpt_correction_type none
_exptl_absorpt_process_details -
_exptl_crystal_colour colourless
_exptl_crystal_density_diffrn 1.226
_exptl_crystal_density_meas ?
_exptl_crystal_density_method 'not measured'
_exptl_crystal_description needle
_exptl_crystal_F_000 296
_exptl_crystal_size_max .03
_exptl_crystal_size_mid .03
_exptl_crystal_size_min .12
_refine_diff_density_max 0.221
_refine_diff_density_min -0.245
_refine_diff_density_rms 0.056
_refine_ls_extinction_coef 0.024(10)
_refine_ls_extinction_expression Fc^*^=kFc[1+0.001xFc^2^\l^3^/sin(2\q)]^-1/4^
_refine_ls_extinction_method SHELXL
_refine_ls_goodness_of_fit_ref 0.935
_refine_ls_hydrogen_treatment mixed
_refine_ls_matrix_type full
_refine_ls_number_parameters 177
_refine_ls_number_reflns 1602
_refine_ls_number_restraints 1
_refine_ls_restrained_S_all 0.935
_refine_ls_R_factor_all 0.1876
_refine_ls_R_factor_gt 0.0887
_refine_ls_shift/su_max 0.074
_refine_ls_shift/su_mean 0.015
_refine_ls_structure_factor_coef Fsqd
_refine_ls_weighting_details 'calc w=1/[\s^2^(Fo^2^)+(0.1102P)^2^+3.2791P] where P=(Fo^2^+2Fc^2^)/3'
_refine_ls_weighting_scheme calc
_refine_ls_wR_factor_gt 0.2026
_refine_ls_wR_factor_ref 0.2708
_reflns_number_gt 801
_reflns_number_total 1602
_reflns_threshold_expression >2sigma(I)
_cod_data_source_file b312188g.txt
_cod_data_source_block 8
_cod_depositor_comments
;
The following automatic conversions were performed:
'_symmetry_cell_setting' value 'Triclinic' changed to 'triclinic'
according to '/home/adriana/struct/CIF-dictionaries/cif_core.dic'
dictionary named 'cif_core.dic' version 2.4.1 from 2010-06-29.

Automatic conversion script
Id: cif_fix_enum 1555 2011-01-17 13:19:09Z saulius 

The following automatic conversions were performed:

'_chemical_melting_point' value '-' was changed to '?' - the value is
undefined or not given.

Automatic conversion script
Id: cif_fix_values 1569 2011-02-09 13:29:24Z adriana 

The following automatic conversions were performed:

'_exptl_crystal_density_meas' value '-' was changed to '?' - the
value is perceived as not measured.

Automatic conversion script
Id: cif_fix_values 3008 2015-01-20 13:52:24Z robertas 
;
_cod_original_cell_volume 758.0(17)
_cod_original_sg_symbol_H-M P-1
_cod_database_code 7151590

loop_
_symmetry_equiv_pos_as_xyz
'x, y, z'
'-x, -y, -z'

loop_
_atom_site_label
_atom_site_type_symbol
_atom_site_fract_x
_atom_site_fract_y
_atom_site_fract_z
_atom_site_U_iso_or_equiv
_atom_site_adp_type
_atom_site_occupancy
_atom_site_symmetry_multiplicity
_atom_site_calc_flag
_atom_site_refinement_flags
_atom_site_disorder_assembly
_atom_site_disorder_group
Cl1 Cl 1.2101(4) 0.9044(4) 0.1535(3) 0.0808(14) Uani 1 1 d . . .
N1 N 0.7660(11) 0.8901(10) 0.1796(7) 0.049(2) Uani 1 1 d D . .
H1N H 0.905(6) 0.879(11) 0.172(8) 0.08(3) Uiso 1 1 d D . .
C1 C 0.6261(14) 0.7396(10) 0.1202(8) 0.053(3) Uani 1 1 d . . .
H1A H 0.6485 0.6799 0.1641 0.063 Uiso 1 1 calc R . .
H1B H 0.4871 0.7471 0.1259 0.063 Uiso 1 1 calc R . .
C2 C 0.6519(15) 0.6644(11) -0.0077(9) 0.049(3) Uani 1 1 d . . .
C3 C 0.5159(17) 0.6604(13) -0.0944(10) 0.071(4) Uani 1 1 d . . .
H3A H 0.4121 0.7069 -0.0733 0.085 Uiso 1 1 calc R . .
C4 C 0.533(2) 0.5864(16) -0.2142(12) 0.091(5) Uani 1 1 d . . .
H4A H 0.4376 0.5810 -0.2723 0.109 Uiso 1 1 calc R . .
C5 C 0.688(3) 0.5225(16) -0.2474(13) 0.097(6) Uani 1 1 d . . .
H5A H 0.7020 0.4770 -0.3275 0.116 Uiso 1 1 calc R . .
C6 C 0.821(2) 0.5267(13) -0.1604(13) 0.089(5) Uani 1 1 d . . .
H6A H 0.9239 0.4794 -0.1819 0.107 Uiso 1 1 calc R . .
C7 C 0.8073(16) 0.5984(12) -0.0422(10) 0.064(3) Uani 1 1 d . . .
H7A H 0.9036 0.6025 0.0150 0.076 Uiso 1 1 calc R . .
C8 C 0.7331(15) 0.9511(12) 0.3091(8) 0.064(3) Uani 1 1 d . . .
H8A H 0.5985 0.9677 0.3144 0.076 Uiso 1 1 calc R . .
H8B H 0.8296 1.0446 0.3465 0.076 Uiso 1 1 calc R . .
C9 C 0.7538(18) 0.8571(12) 0.3788(8) 0.058(3) Uani 1 1 d . . .
C10 C 0.9243(19) 0.8072(15) 0.3821(10) 0.077(4) Uani 1 1 d . . .
H10A H 1.0279 0.8270 0.3366 0.093 Uiso 1 1 calc R . .
C11 C 0.943(2) 0.7265(15) 0.4536(11) 0.091(4) Uani 1 1 d . . .
H11A H 1.0577 0.6916 0.4549 0.109 Uiso 1 1 calc R . .
C12 C 0.791(3) 0.7008(17) 0.5209(11) 0.106(6) Uani 1 1 d . . .
H12A H 0.8019 0.6486 0.5693 0.127 Uiso 1 1 calc R . .
C13 C 0.620(3) 0.7511(19) 0.5182(12) 0.109(6) Uani 1 1 d . . .
H13A H 0.5177 0.7338 0.5651 0.131 Uiso 1 1 calc R . .
C14 C 0.6017(18) 0.8277(13) 0.4451(10) 0.080(4) Uani 1 1 d . . .
H14A H 0.4849 0.8591 0.4414 0.095 Uiso 1 1 calc R . .
C15 C 0.7411(14) 0.9867(11) 0.1148(8) 0.052(3) Uani 1 1 d . . .
H15A H 0.6031 0.9969 0.1174 0.062 Uiso 1 1 calc R . .
H15B H 0.7609 0.9403 0.0319 0.062 Uiso 1 1 calc R . .
C16 C 0.8832(16) 1.1349(12) 0.1635(10) 0.072(4) Uani 1 1 d . . .
H16A H 1.0155 1.1274 0.1869 0.087 Uiso 1 1 calc R . .
H16B H 0.8978 1.1761 0.1019 0.087 Uiso 1 1 calc R . .
F17 F 0.8118(10) 1.2269(7) 0.2620(6) 0.090(2) Uani 1 1 d . . .

loop_
_atom_site_aniso_label
_atom_site_aniso_U_11
_atom_site_aniso_U_22
_atom_site_aniso_U_33
_atom_site_aniso_U_23
_atom_site_aniso_U_13
_atom_site_aniso_U_12
Cl1 0.0432(16) 0.110(3) 0.090(2) 0.0360(19) 0.0114(13) 0.0215(16)
N1 0.039(5) 0.050(6) 0.057(5) 0.019(5) 0.005(4) 0.009(5)
C1 0.051(6) 0.049(8) 0.056(7) 0.025(6) 0.006(5) 0.000(6)
C2 0.046(6) 0.032(8) 0.071(7) 0.029(6) 0.001(5) -0.001(6)
C3 0.075(8) 0.069(10) 0.067(8) 0.020(7) -0.010(6) 0.022(7)
C4 0.108(12) 0.074(12) 0.071(10) 0.029(8) -0.026(8) -0.017(10)
C5 0.130(14) 0.073(12) 0.058(9) 0.013(8) 0.010(10) -0.015(11)
C6 0.110(11) 0.055(9) 0.082(10) 0.004(8) 0.040(9) 0.012(8)
C7 0.057(7) 0.050(9) 0.076(9) 0.016(7) -0.003(6) 0.011(7)
C8 0.056(6) 0.070(9) 0.053(7) 0.011(6) 0.008(5) 0.013(6)
C9 0.073(8) 0.047(9) 0.044(6) 0.014(6) 0.003(5) 0.000(7)
C10 0.075(9) 0.090(12) 0.064(8) 0.020(7) 0.000(6) 0.028(9)
C11 0.122(12) 0.094(12) 0.064(8) 0.034(8) -0.018(8) 0.032(9)
C12 0.160(16) 0.101(14) 0.047(8) 0.034(8) -0.003(10) 0.002(13)
C13 0.127(14) 0.112(15) 0.076(10) 0.036(9) 0.024(10) 0.004(12)
C14 0.086(9) 0.089(11) 0.066(8) 0.035(8) 0.029(7) 0.014(8)
C15 0.052(6) 0.051(8) 0.059(6) 0.029(6) 0.001(5) 0.011(6)
C16 0.062(7) 0.064(10) 0.087(9) 0.024(7) 0.005(6) 0.015(7)
F17 0.106(5) 0.064(5) 0.091(5) 0.016(4) 0.011(4) 0.022(4)

loop_
_atom_type_symbol
_atom_type_description
_atom_type_scat_dispersion_real
_atom_type_scat_dispersion_imag
_atom_type_scat_source
C C 0.0033 0.0016 'International Tables Vol C Tables 4.2.6.8 and 6.1.1.4'
H H 0.0000 0.0000 'International Tables Vol C Tables 4.2.6.8 and 6.1.1.4'
N N 0.0061 0.0033 'International Tables Vol C Tables 4.2.6.8 and 6.1.1.4'
F F 0.0171 0.0103 'International Tables Vol C Tables 4.2.6.8 and 6.1.1.4'
Cl Cl 0.1484 0.1585 'International Tables Vol C Tables 4.2.6.8 and 6.1.1.4'

loop_
_geom_angle_atom_site_label_1
_geom_angle_atom_site_label_2
_geom_angle_atom_site_label_3
_geom_angle
_geom_angle_site_symmetry_1
_geom_angle_site_symmetry_3
_geom_angle_publ_flag
C8 N1 C15 112.8(9) . . ?
C8 N1 C1 109.8(7) . . ?
C15 N1 C1 111.1(7) . . ?
C2 C1 N1 114.9(7) . . ?
C7 C2 C3 118.4(10) . . ?
C7 C2 C1 122.4(10) . . ?
C3 C2 C1 119.1(11) . . ?
C2 C3 C4 120.0(13) . . ?
C5 C4 C3 121.2(13) . . ?
C4 C5 C6 118.2(14) . . ?
C7 C6 C5 121.8(14) . . ?
C6 C7 C2 120.3(12) . . ?
N1 C8 C9 115.1(9) . . ?
C10 C9 C14 119.7(12) . . ?
C10 C9 C8 122.3(11) . . ?
C14 C9 C8 118.0(12) . . ?
C9 C10 C11 120.8(13) . . ?
C12 C11 C10 118.5(15) . . ?
C13 C12 C11 120.9(16) . . ?
C12 C13 C14 119.8(15) . . ?
C9 C14 C13 120.3(14) . . ?
N1 C15 C16 114.4(8) . . ?
F17 C16 C15 111.1(9) . . ?

loop_
_geom_bond_atom_site_label_1
_geom_bond_atom_site_label_2
_geom_bond_distance
_geom_bond_site_symmetry_2
_geom_bond_publ_flag
N1 C8 1.505(12) . ?
N1 C15 1.491(12) . ?
N1 C1 1.517(12) . ?
C1 C2 1.494(13) . ?
C2 C7 1.375(14) . ?
C2 C3 1.371(14) . ?
C3 C4 1.395(17) . ?
C4 C5 1.353(18) . ?
C5 C6 1.362(19) . ?
C6 C7 1.368(15) . ?
C8 C9 1.507(15) . ?
C9 C10 1.377(16) . ?
C9 C14 1.362(14) . ?
C10 C11 1.408(16) . ?
C11 C12 1.365(19) . ?
C12 C13 1.38(2) . ?
C13 C14 1.390(18) . ?
C15 C16 1.498(13) . ?
C16 F17 1.402(12) . ?

loop_
_geom_hbond_atom_site_label_D
_geom_hbond_atom_site_label_H
_geom_hbond_atom_site_label_A
_geom_hbond_distance_DH
_geom_hbond_distance_HA
_geom_hbond_distance_DA
_geom_hbond_angle_DHA
_geom_hbond_site_symmetry_A
N1 H1N Cl1 0.979(6) 2.07(3) 3.025(9) 166(9) .

loop_
_geom_torsion_atom_site_label_1
_geom_torsion_atom_site_label_2
_geom_torsion_atom_site_label_3
_geom_torsion_atom_site_label_4
_geom_torsion
_geom_torsion_site_symmetry_1
_geom_torsion_site_symmetry_2
_geom_torsion_site_symmetry_3
_geom_torsion_site_symmetry_4
_geom_torsion_publ_flag
C8 N1 C1 C2 -177.1(9) . . . . ?
C15 N1 C1 C2 57.4(12) . . . . ?
N1 C1 C2 C7 78.5(12) . . . . ?
N1 C1 C2 C3 -101.6(11) . . . . ?
C7 C2 C3 C4 2.1(16) . . . . ?
C1 C2 C3 C4 -177.8(10) . . . . ?
C2 C3 C4 C5 -3(2) . . . . ?
C3 C4 C5 C6 3(2) . . . . ?
C4 C5 C6 C7 -3(2) . . . . ?
C5 C6 C7 C2 2.5(18) . . . . ?
C3 C2 C7 C6 -2.1(16) . . . . ?
C1 C2 C7 C6 177.8(9) . . . . ?
C15 N1 C8 C9 179.3(8) . . . . ?
C1 N1 C8 C9 54.7(11) . . . . ?
N1 C8 C9 C10 54.2(13) . . . . ?
N1 C8 C9 C14 -129.3(10) . . . . ?
C14 C9 C10 C11 -0.2(17) . . . . ?
C8 C9 C10 C11 176.3(10) . . . . ?
C9 C10 C11 C12 -1.0(18) . . . . ?
C10 C11 C12 C13 1(2) . . . . ?
C11 C12 C13 C14 1(2) . . . . ?
C10 C9 C14 C13 1.7(18) . . . . ?
C8 C9 C14 C13 -175.0(11) . . . . ?
C12 C13 C14 C9 -2(2) . . . . ?
C8 N1 C15 C16 59.7(11) . . . . ?
C1 N1 C15 C16 -176.4(8) . . . . ?
N1 C15 C16 F17 -81.9(11) . . . . ?

loop_
_cod_related_entry_id
_cod_related_entry_database
_cod_related_entry_code
1 ChemSpider 21141375
